data_7711938
loop_
_publ_author_name
'Sarker, Rajib K.'
'Mangin, Lo&#xef;c P'
'Zargarian, Davit'

_publ_section_title
;
 Reactivities of cyclonickellated complexes with hydroxylamines: formation
 of &#x3ba;<sup>O</sup>-hydroxylamine and &#x3ba;<sup>N</sup>-imine
 adducts and a &#x3ba;<sup>O</sup>, &#x3ba;<sup>N</sup>-aminoxide
 derivative.
;
_journal_issue 2
_journal_name_full 'Dalton transactions (Cambridge, England : 2003)'
_journal_page_first 366
_journal_page_last 375
_journal_paper_doi 10.1039/d2dt02979k
_journal_volume 52
_journal_year 2023
_chemical_formula_moiety 'C18 H32 Br N2 Ni O P'
_chemical_formula_sum 'C18 H32 Br N2 Ni O P'
_chemical_formula_weight 462.04
_chemical_properties_physical Air-sensitive,Moisture-sensitive
_space_group_crystal_system monoclinic
_space_group_IT_number 15
_space_group_name_Hall '-C 2yc'
_space_group_name_H-M_alt 'C 1 2/c 1'
_atom_sites_solution_hydrogens mixed
_audit_creation_date 2022-08-10
_audit_creation_method
;
Olex2 1.5
(compiled 2022.04.07 svn.rca3783a0 for OlexSys, GUI svn.r6498)
;
_audit_update_record
;
2022-08-10 deposited with the CCDC.	2022-11-30 downloaded from the CCDC.
;
_cell_angle_alpha 90
_cell_angle_beta 130.3570(10)
_cell_angle_gamma 90
_cell_formula_units_Z 8
_cell_length_a 29.6233(12)
_cell_length_b 8.5715(4)
_cell_length_c 21.7605(15)
_cell_measurement_reflns_used 9973
_cell_measurement_temperature 100
_cell_measurement_theta_max 70.105
_cell_measurement_theta_min 2.986
_cell_volume 4210.4(4)
_computing_cell_refinement 'SAINT V8.38A (Bruker, 2018)'
_computing_data_collection
;
APEX 3 (2019) Bruker AXS Inc., Madison, WI 53719-1173.
;
_computing_data_reduction 'SAINT V8.38A (Bruker, 2018)'
_computing_molecular_graphics 'Olex2 1.5 (Dolomanov et al., 2009)'
_computing_publication_material 'Olex2 1.5 (Dolomanov et al., 2009)'
_computing_structure_refinement 'SHELXL 2018/3 (Sheldrick, 2015)'
_computing_structure_solution 'SHELXT 2014/5 (Sheldrick, 2014)'
_diffrn_ambient_temperature 100
_diffrn_detector_area_resol_mean 8.3
_diffrn_detector_type 'Bruker APEX2 CCD'
_diffrn_measured_fraction_theta_full 0.991
_diffrn_measured_fraction_theta_max 0.989
_diffrn_measurement_device 'three-circle diffractometer'
_diffrn_measurement_device_type 'Bruker Smart APEX'
_diffrn_measurement_method '\w scans'
_diffrn_radiation_type CuK\a
_diffrn_radiation_wavelength 1.54178
_diffrn_reflns_av_R_equivalents 0.0450
_diffrn_reflns_av_unetI/netI 0.0232
_diffrn_reflns_Laue_measured_fraction_full 0.991
_diffrn_reflns_Laue_measured_fraction_max 0.989
_diffrn_reflns_limit_h_max 36
_diffrn_reflns_limit_h_min -36
_diffrn_reflns_limit_k_max 10
_diffrn_reflns_limit_k_min -8
_diffrn_reflns_limit_l_max 26
_diffrn_reflns_limit_l_min -26
_diffrn_reflns_number 41086
_diffrn_reflns_point_group_measured_fraction_full 0.991
_diffrn_reflns_point_group_measured_fraction_max 0.989
_diffrn_reflns_theta_full 67.679
_diffrn_reflns_theta_max 70.098
_diffrn_reflns_theta_min 3.916
_diffrn_source_current 0.65
_diffrn_source_power 0.029119999999999997
_diffrn_source_voltage 44.8
_exptl_absorpt_coefficient_mu 4.319
_exptl_absorpt_correction_T_max 0.7533
_exptl_absorpt_correction_T_min 0.5067
_exptl_absorpt_correction_type multi-scan
_exptl_absorpt_process_details
;
SADABS-2016/2 (Bruker,2016/2) was used for absorption correction.
wR2(int) was 0.0924 before and 0.0643 after correction.
The Ratio of minimum to maximum transmission is 0.6726.
The \l/2 correction factor is Not present.
;
_exptl_crystal_colour brown
_exptl_crystal_colour_primary brown
_exptl_crystal_density_diffrn 1.458
_exptl_crystal_description block
_exptl_crystal_F_000 1920
_exptl_crystal_size_max 0.13
_exptl_crystal_size_mid 0.1
_exptl_crystal_size_min 0.08
_refine_diff_density_max 0.500
_refine_diff_density_min -0.354
_refine_diff_density_rms 0.059
_refine_ls_extinction_method none
_refine_ls_goodness_of_fit_ref 1.081
_refine_ls_hydrogen_treatment mixed
_refine_ls_matrix_type full
_refine_ls_number_parameters 273
_refine_ls_number_reflns 3962
_refine_ls_number_restraints 26
_refine_ls_restrained_S_all 1.082
_refine_ls_R_factor_all 0.0301
_refine_ls_R_factor_gt 0.0299
_refine_ls_shift/su_max 0.002
_refine_ls_shift/su_mean 0.000
_refine_ls_structure_factor_coef Fsqd
_refine_ls_weighting_details 'w=1/[\s^2^(Fo^2^)+(0.0490P)^2^+4.3171P] where P=(Fo^2^+2Fc^2^)/3'
_refine_ls_weighting_scheme calc
_refine_ls_wR_factor_gt 0.0841
_refine_ls_wR_factor_ref 0.0843
_reflns_Friedel_coverage 0.000
_reflns_number_gt 3916
_reflns_number_total 3962
_reflns_threshold_expression 'I > 2\s(I)'
_cod_data_source_file d2dt02979k2.cif
_cod_data_source_block rajib4
_cod_depositor_comments 'Adding full bibliography for 7711929--7711939.cif.'
_cod_database_code 7711938
_shelx_shelxl_version_number 2018/3
_shelx_space_group_comment
;
The symmetry employed for this shelxl refinement is uniquely defined
by the following loop, which should always be used as a source of
symmetry information in preference to the above space-group names.
They are only intended as comments.
;
_shelx_estimated_absorpt_t_max 0.724
_shelx_estimated_absorpt_t_min 0.604
_olex2_refinement_description
;
1. Fixed Uiso
 At 1.2 times of:
  All C(H) groups, {H17B,H17C} of C17B, {H15A,H15B} of C15A
 At 1.5 times of:
  All C(H,H,H) groups, {H14A,H14B} of C14
2. Restrained distances
 C15A-C16A \\sim C17B-C18B
 with sigma of 0.02
 C15B-C16B \\sim C17A-C18A
 with sigma of 0.02
3. Uiso/Uaniso restraints and constraints
C15A \\sim C15B \\sim C17A \\sim C17B: within 1A with sigma of 0.01 and sigma
for terminal atoms of 0.01 within 1A
C16B \\sim C16A \\sim C18B \\sim C18A: within 1A with sigma of 0.01 and sigma
for terminal atoms of 0.01 within 1A
4. Others
 Sof(C18B)=Sof(H18D)=Sof(H18E)=Sof(H18F)=Sof(C17B)=Sof(H17B)=Sof(H17C)=
 Sof(C15B)=Sof(H15C)=Sof(C16B)=Sof(H16D)=Sof(H16E)=Sof(H16F)=1-FVAR(1)
 Sof(C17A)=Sof(H17A)=Sof(C16A)=Sof(H16A)=Sof(H16B)=Sof(H16C)=Sof(C15A)=
 Sof(H15A)=Sof(H15B)=Sof(C18A)=Sof(H18A)=Sof(H18B)=Sof(H18C)=FVAR(1)
5.a Ternary CH refined with riding coordinates:
 C12(H12), C9(H9)
5.b Secondary CH2 refined with riding coordinates:
 C15A(H15A,H15B), C17B(H17B,H17C)
5.c Aromatic/amide H refined with riding coordinates:
 C6(H6), C3(H3), C4(H4), C17A(H17A), C15B(H15C)
5.d Idealised Me refined as rotating group:
 C8(H8A,H8B,H8C), C10(H10A,H10B,H10C), C7(H7A,H7B,H7C), C11(H11A,H11B,H11C),
 C13(H13A,H13B,H13C), C16A(H16A,H16B,H16C), C18A(H18A,H18B,H18C), C18B(H18D,
 H18E,H18F), C16B(H16D,H16E,H16F)
;
_olex2_submission_special_instructions 'No special instructions were received'

loop_
_space_group_symop_operation_xyz
'x, y, z'
'-x, y, -z+1/2'
'x+1/2, y+1/2, z'
'-x+1/2, y+1/2, -z+1/2'
'-x, -y, -z'
'x, -y, z-1/2'
'-x+1/2, -y+1/2, -z'
'x+1/2, -y+1/2, z-1/2'

loop_
_atom_site_label
_atom_site_type_symbol
_atom_site_fract_x
_atom_site_fract_y
_atom_site_fract_z
_atom_site_U_iso_or_equiv
_atom_site_adp_type
_atom_site_occupancy
_atom_site_site_symmetry_order
_atom_site_calc_flag
_atom_site_refinement_flags_posn
_atom_site_refinement_flags_adp
_atom_site_refinement_flags_occupancy
_atom_site_disorder_assembly
_atom_site_disorder_group
Br1 Br 0.63735(2) 0.92471(3) 0.61457(2) 0.03970(10) Uani 1 1 d . . . . .
Ni1 Ni 0.64348(2) 0.74073(4) 0.53885(2) 0.03243(11) Uani 1 1 d . . . . .
P1 P 0.56556(2) 0.82811(6) 0.42966(3) 0.03278(13) Uani 1 1 d . . . . .
O1 O 0.54576(6) 0.70399(17) 0.35824(8) 0.0364(3) Uani 1 1 d . . . . .
N1 N 0.71189(8) 0.6422(2) 0.63759(10) 0.0393(4) Uani 1 1 d . . . . .
N2 N 0.63153(10) 0.3348(3) 0.29420(12) 0.0528(5) Uani 1 1 d . . . . .
C1 C 0.59295(9) 0.6057(2) 0.38500(12) 0.0331(4) Uani 1 1 d . . . . .
C2 C 0.64224(9) 0.6062(2) 0.46771(12) 0.0362(4) Uani 1 1 d . . . . .
C6 C 0.58727(9) 0.5184(2) 0.32686(12) 0.0338(4) Uani 1 1 d . . . . .
H6 H 0.552041 0.523568 0.272011 0.041 Uiso 1 1 calc R U . . .
C5 C 0.63430(10) 0.4221(2) 0.35017(13) 0.0401(5) Uani 1 1 d . . . . .
C12 C 0.56863(11) 1.0112(3) 0.38897(13) 0.0452(5) Uani 1 1 d . . . . .
H12 H 0.530889 1.020161 0.331905 0.054 Uiso 1 1 calc R U . . .
C3 C 0.68798(11) 0.5091(3) 0.48821(13) 0.0480(6) Uani 1 1 d . . . . .
H3 H 0.723058 0.504167 0.543174 0.058 Uiso 1 1 calc R U . . .
C8 C 0.58080(12) 0.3394(4) 0.21195(14) 0.0587(7) Uani 1 1 d . . . . .
H8A H 0.545817 0.312809 0.205642 0.088 Uiso 1 1 calc R U . . .
H8B H 0.585123 0.264122 0.182169 0.088 Uiso 1 1 calc R U . . .
H8C H 0.576119 0.444496 0.190764 0.088 Uiso 1 1 calc R U . . .
C9 C 0.49902(10) 0.8360(3) 0.41857(14) 0.0464(5) Uani 1 1 d . . . . .
H9 H 0.502550 0.928908 0.449235 0.056 Uiso 1 1 calc R U . . .
C10 C 0.49615(12) 0.6910(4) 0.45672(17) 0.0616(7) Uani 1 1 d . . . . .
H10A H 0.495818 0.597452 0.430555 0.092 Uiso 1 1 calc R U . . .
H10B H 0.459979 0.694147 0.449711 0.092 Uiso 1 1 calc R U . . .
H10C H 0.530807 0.688453 0.514372 0.092 Uiso 1 1 calc R U . . .
C7 C 0.68394(12) 0.2552(3) 0.31837(15) 0.0528(6) Uani 1 1 d . . . . .
H7A H 0.716204 0.330613 0.341763 0.079 Uiso 1 1 calc R U . . .
H7B H 0.675356 0.205812 0.271166 0.079 Uiso 1 1 calc R U . . .
H7C H 0.695756 0.175208 0.358542 0.079 Uiso 1 1 calc R U . . .
C4 C 0.68500(12) 0.4193(3) 0.43263(14) 0.0504(6) Uani 1 1 d . . . . .
H4 H 0.717605 0.354957 0.450419 0.060 Uiso 1 1 calc R U . . .
C14 C 0.57376(16) 1.1560(3) 0.43396(17) 0.0580(7) Uani 1 1 d . . . . .
H14A H 0.5713(18) 1.249(5) 0.408(2) 0.087 Uiso 1 1 d . U . . .
H14B H 0.6122(17) 1.146(5) 0.492(2) 0.087 Uiso 1 1 d . U . . .
C11 C 0.44249(11) 0.8565(4) 0.32995(16) 0.0618(8) Uani 1 1 d . . . . .
H11A H 0.444899 0.954358 0.308925 0.093 Uiso 1 1 calc R U . . .
H11B H 0.407862 0.859280 0.326571 0.093 Uiso 1 1 calc R U . . .
H11C H 0.438726 0.768892 0.297960 0.093 Uiso 1 1 calc R U . . .
C13 C 0.61945(16) 1.0015(3) 0.3873(2) 0.0648(7) Uani 1 1 d . . . . .
H13A H 0.657339 0.998644 0.442675 0.097 Uiso 1 1 calc R U . . .
H13B H 0.618378 1.093021 0.359411 0.097 Uiso 1 1 calc R U . . .
H13C H 0.615157 0.906596 0.358809 0.097 Uiso 1 1 calc R U . . .
C17A C 0.7664(4) 0.6757(9) 0.6779(5) 0.0440(14) Uani 0.688(16) 1 d D U P A 1
H17A H 0.795403 0.624104 0.727674 0.053 Uiso 0.688(16) 1 calc R U P A 1
C16A C 0.6664(4) 0.3876(9) 0.6237(6) 0.0527(15) Uani 0.688(16) 1 d D U P A 1
H16A H 0.629075 0.418652 0.571353 0.079 Uiso 0.688(16) 1 calc R U P A 1
H16B H 0.658125 0.316063 0.650510 0.079 Uiso 0.688(16) 1 calc R U P A 1
H16C H 0.691666 0.335374 0.615733 0.079 Uiso 0.688(16) 1 calc R U P A 1
C15A C 0.6977(3) 0.5307(6) 0.6756(3) 0.0461(13) Uani 0.688(16) 1 d D U P A 1
H15A H 0.672225 0.583124 0.683844 0.055 Uiso 0.688(16) 1 calc R U P A 1
H15B H 0.734837 0.498898 0.729082 0.055 Uiso 0.688(16) 1 calc R U P A 1
C18A C 0.7853(3) 0.7905(8) 0.6498(4) 0.0531(14) Uani 0.688(16) 1 d D U P A 1
H18A H 0.750455 0.839058 0.600212 0.080 Uiso 0.688(16) 1 calc R U P A 1
H18B H 0.809073 0.739376 0.638878 0.080 Uiso 0.688(16) 1 calc R U P A 1
H18C H 0.809179 0.870692 0.691250 0.080 Uiso 0.688(16) 1 calc R U P A 1
C18B C 0.7863(8) 0.750(3) 0.6299(11) 0.067(4) Uani 0.312(16) 1 d D U P A 2
H18D H 0.762698 0.831548 0.589066 0.101 Uiso 0.312(16) 1 calc R U P A 2
H18E H 0.781238 0.651422 0.603294 0.101 Uiso 0.312(16) 1 calc R U P A 2
H18F H 0.828215 0.780085 0.666274 0.101 Uiso 0.312(16) 1 calc R U P A 2
C17B C 0.7661(9) 0.731(2) 0.6773(12) 0.057(4) Uani 0.312(16) 1 d D U P A 2
H17B H 0.798110 0.678700 0.728879 0.068 Uiso 0.312(16) 1 calc R U P A 2
H17C H 0.760404 0.835683 0.690307 0.068 Uiso 0.312(16) 1 calc R U P A 2
C15B C 0.7112(6) 0.5146(18) 0.6657(8) 0.049(3) Uani 0.312(16) 1 d D U P A 2
H15C H 0.747710 0.472471 0.711881 0.059 Uiso 0.312(16) 1 calc R U P A 2
C16B C 0.6574(8) 0.429(3) 0.6309(14) 0.068(4) Uani 0.312(16) 1 d D U P A 2
H16D H 0.627586 0.454797 0.573406 0.102 Uiso 0.312(16) 1 calc R U P A 2
H16E H 0.642403 0.458479 0.658371 0.102 Uiso 0.312(16) 1 calc R U P A 2
H16F H 0.665570 0.317166 0.637170 0.102 Uiso 0.312(16) 1 calc R U P A 2
H14C H 0.5384(15) 1.163(4) 0.4301(19) 0.064(9) Uiso 1 1 d . . . . .

loop_
_atom_site_aniso_label
_atom_site_aniso_U_11
_atom_site_aniso_U_22
_atom_site_aniso_U_33
_atom_site_aniso_U_23
_atom_site_aniso_U_13
_atom_site_aniso_U_12
Br1 0.04721(15) 0.03862(15) 0.02753(14) -0.00403(7) 0.02163(12) 0.00151(8)
Ni1 0.03463(19) 0.0336(2) 0.02292(18) -0.00032(12) 0.01587(16) 0.00152(13)
P1 0.0337(2) 0.0346(3) 0.0244(2) -0.00231(18) 0.0163(2) 0.00297(18)
O1 0.0341(7) 0.0405(8) 0.0264(6) -0.0049(5) 0.0160(6) 0.0048(6)
N1 0.0383(9) 0.0412(10) 0.0271(8) -0.0018(7) 0.0161(7) 0.0010(7)
N2 0.0585(12) 0.0585(13) 0.0340(9) 0.0007(9) 0.0267(9) 0.0240(10)
C1 0.0367(10) 0.0292(9) 0.0305(10) 0.0013(7) 0.0205(9) 0.0025(8)
C2 0.0434(11) 0.0350(10) 0.0266(9) 0.0004(8) 0.0211(9) 0.0047(8)
C6 0.0380(10) 0.0332(10) 0.0270(9) 0.0013(7) 0.0196(8) 0.0020(8)
C5 0.0498(12) 0.0373(11) 0.0320(11) 0.0033(8) 0.0258(10) 0.0101(9)
C12 0.0603(13) 0.0342(11) 0.0329(11) 0.0055(8) 0.0264(10) 0.0088(9)
C3 0.0488(12) 0.0540(14) 0.0269(10) 0.0070(9) 0.0181(10) 0.0191(10)
C8 0.0561(14) 0.0727(18) 0.0351(12) -0.0119(11) 0.0241(11) 0.0143(13)
C9 0.0371(11) 0.0596(14) 0.0389(11) -0.0161(10) 0.0230(10) -0.0005(10)
C10 0.0530(14) 0.085(2) 0.0531(15) -0.0169(14) 0.0371(13) -0.0205(14)
C7 0.0618(15) 0.0552(15) 0.0438(13) 0.0041(10) 0.0353(12) 0.0202(11)
C4 0.0539(14) 0.0538(14) 0.0350(12) 0.0086(9) 0.0250(11) 0.0243(11)
C14 0.087(2) 0.0363(13) 0.0481(14) 0.0046(10) 0.0423(15) 0.0090(12)
C11 0.0371(12) 0.082(2) 0.0445(13) -0.0205(13) 0.0165(11) 0.0092(12)
C13 0.096(2) 0.0448(15) 0.0787(19) 0.0110(13) 0.0679(19) 0.0015(14)
C17A 0.041(2) 0.040(4) 0.0351(18) 0.000(2) 0.0176(15) 0.005(3)
C16A 0.053(3) 0.046(4) 0.051(2) 0.002(2) 0.029(2) -0.007(2)
C15A 0.054(3) 0.044(2) 0.0336(19) 0.0057(15) 0.0255(18) 0.002(2)
C18A 0.046(2) 0.064(4) 0.045(3) -0.006(2) 0.028(2) -0.007(2)
C18B 0.053(5) 0.083(8) 0.066(7) -0.010(6) 0.038(5) -0.021(5)
C17B 0.037(4) 0.056(9) 0.049(5) -0.009(7) 0.015(4) 0.010(7)
C15B 0.046(5) 0.069(5) 0.032(4) 0.018(4) 0.024(3) 0.019(4)
C16B 0.069(7) 0.058(9) 0.056(6) 0.020(6) 0.031(5) 0.002(6)

loop_
_atom_type_symbol
_atom_type_description
_atom_type_scat_dispersion_real
_atom_type_scat_dispersion_imag
_atom_type_scat_source
C C 0.0181 0.0091 'International Tables Vol C Tables 4.2.6.8 and 6.1.1.4'
H H 0.0000 0.0000 'International Tables Vol C Tables 4.2.6.8 and 6.1.1.4'
Br Br -0.6763 1.2805 'International Tables Vol C Tables 4.2.6.8 and 6.1.1.4'
N N 0.0311 0.0180 'International Tables Vol C Tables 4.2.6.8 and 6.1.1.4'
Ni Ni -3.0029 0.5091 'International Tables Vol C Tables 4.2.6.8 and 6.1.1.4'
O O 0.0492 0.0322 'International Tables Vol C Tables 4.2.6.8 and 6.1.1.4'
P P 0.2955 0.4335 'International Tables Vol C Tables 4.2.6.8 and 6.1.1.4'

loop_
_geom_angle_atom_site_label_1
_geom_angle_atom_site_label_2
_geom_angle_atom_site_label_3
_geom_angle
_geom_angle_site_symmetry_1
_geom_angle_site_symmetry_3
_geom_angle_publ_flag
P1 Ni1 Br1 91.509(19) . . ?
N1 Ni1 Br1 90.86(5) . . ?
N1 Ni1 P1 174.88(6) . . ?
C2 Ni1 Br1 173.73(6) . . ?
C2 Ni1 P1 82.44(6) . . ?
C2 Ni1 N1 95.30(8) . . ?
O1 P1 Ni1 107.20(5) . . ?
O1 P1 C12 101.31(9) . . ?
O1 P1 C9 101.82(9) . . ?
C12 P1 Ni1 119.26(8) . . ?
C9 P1 Ni1 117.60(8) . . ?
C9 P1 C12 106.95(12) . . ?
C1 O1 P1 110.36(12) . . ?
C17A N1 Ni1 127.6(3) . . ?
C17A N1 C15A 116.7(4) . . ?
C15A N1 Ni1 115.1(3) . . ?
C17B N1 Ni1 112.9(9) . . ?
C15B N1 Ni1 125.4(6) . . ?
C15B N1 C17B 121.7(10) . . ?
C5 N2 C8 120.61(19) . . ?
C5 N2 C7 119.7(2) . . ?
C8 N2 C7 119.10(19) . . ?
O1 C1 C2 117.54(17) . . ?
C6 C1 O1 116.69(17) . . ?
C6 C1 C2 125.75(19) . . ?
C1 C2 Ni1 119.95(15) . . ?
C3 C2 Ni1 126.57(16) . . ?
C3 C2 C1 113.39(18) . . ?
C1 C6 H6 120.5 . . ?
C1 C6 C5 118.94(18) . . ?
C5 C6 H6 120.5 . . ?
N2 C5 C6 121.4(2) . . ?
N2 C5 C4 121.2(2) . . ?
C6 C5 C4 117.45(19) . . ?
P1 C12 H12 107.5 . . ?
C14 C12 P1 113.70(17) . . ?
C14 C12 H12 107.5 . . ?
C14 C12 C13 111.6(2) . . ?
C13 C12 P1 108.78(16) . . ?
C13 C12 H12 107.5 . . ?
C2 C3 H3 118.2 . . ?
C4 C3 C2 123.5(2) . . ?
C4 C3 H3 118.2 . . ?
N2 C8 H8A 109.5 . . ?
N2 C8 H8B 109.5 . . ?
N2 C8 H8C 109.5 . . ?
H8A C8 H8B 109.5 . . ?
H8A C8 H8C 109.5 . . ?
H8B C8 H8C 109.5 . . ?
P1 C9 H9 107.7 . . ?
C10 C9 P1 109.48(17) . . ?
C10 C9 H9 107.7 . . ?
C10 C9 C11 112.0(2) . . ?
C11 C9 P1 112.04(17) . . ?
C11 C9 H9 107.7 . . ?
C9 C10 H10A 109.5 . . ?
C9 C10 H10B 109.5 . . ?
C9 C10 H10C 109.5 . . ?
H10A C10 H10B 109.5 . . ?
H10A C10 H10C 109.5 . . ?
H10B C10 H10C 109.5 . . ?
N2 C7 H7A 109.5 . . ?
N2 C7 H7B 109.5 . . ?
N2 C7 H7C 109.5 . . ?
H7A C7 H7B 109.5 . . ?
H7A C7 H7C 109.5 . . ?
H7B C7 H7C 109.5 . . ?
C5 C4 H4 119.5 . . ?
C3 C4 C5 120.9(2) . . ?
C3 C4 H4 119.5 . . ?
C12 C14 H14A 112(2) . . ?
C12 C14 H14B 107(2) . . ?
C12 C14 H14C 109.3(19) . . ?
H14A C14 H14B 114(3) . . ?
H14A C14 H14C 103(3) . . ?
H14B C14 H14C 112(3) . . ?
C9 C11 H11A 109.5 . . ?
C9 C11 H11B 109.5 . . ?
C9 C11 H11C 109.5 . . ?
H11A C11 H11B 109.5 . . ?
H11A C11 H11C 109.5 . . ?
H11B C11 H11C 109.5 . . ?
C12 C13 H13A 109.5 . . ?
C12 C13 H13B 109.5 . . ?
C12 C13 H13C 109.5 . . ?
H13A C13 H13B 109.5 . . ?
H13A C13 H13C 109.5 . . ?
H13B C13 H13C 109.5 . . ?
N1 C17A H17A 119.1 . . ?
N1 C17A C18A 121.8(6) . . ?
C18A C17A H17A 119.1 . . ?
H16A C16A H16B 109.5 . . ?
H16A C16A H16C 109.5 . . ?
H16B C16A H16C 109.5 . . ?
C15A C16A H16A 109.5 . . ?
C15A C16A H16B 109.5 . . ?
C15A C16A H16C 109.5 . . ?
N1 C15A C16A 111.3(6) . . ?
N1 C15A H15A 109.4 . . ?
N1 C15A H15B 109.4 . . ?
C16A C15A H15A 109.4 . . ?
C16A C15A H15B 109.4 . . ?
H15A C15A H15B 108.0 . . ?
C17A C18A H18A 109.5 . . ?
C17A C18A H18B 109.5 . . ?
C17A C18A H18C 109.5 . . ?
H18A C18A H18B 109.5 . . ?
H18A C18A H18C 109.5 . . ?
H18B C18A H18C 109.5 . . ?
H18D C18B H18E 109.5 . . ?
H18D C18B H18F 109.5 . . ?
H18E C18B H18F 109.5 . . ?
C17B C18B H18D 109.5 . . ?
C17B C18B H18E 109.5 . . ?
C17B C18B H18F 109.5 . . ?
N1 C17B C18B 115.4(14) . . ?
N1 C17B H17B 108.4 . . ?
N1 C17B H17C 108.4 . . ?
C18B C17B H17B 108.4 . . ?
C18B C17B H17C 108.4 . . ?
H17B C17B H17C 107.5 . . ?
N1 C15B H15C 118.5 . . ?
N1 C15B C16B 122.9(13) . . ?
C16B C15B H15C 118.5 . . ?
C15B C16B H16D 109.5 . . ?
C15B C16B H16E 109.5 . . ?
C15B C16B H16F 109.5 . . ?
H16D C16B H16E 109.5 . . ?
H16D C16B H16F 109.5 . . ?
H16E C16B H16F 109.5 . . ?

loop_
_geom_bond_atom_site_label_1
_geom_bond_atom_site_label_2
_geom_bond_distance
_geom_bond_site_symmetry_2
_geom_bond_publ_flag
Br1 Ni1 2.3711(4) . ?
Ni1 P1 2.1051(6) . ?
Ni1 N1 1.9486(17) . ?
Ni1 C2 1.912(2) . ?
P1 O1 1.6462(14) . ?
P1 C12 1.833(2) . ?
P1 C9 1.826(2) . ?
O1 C1 1.396(2) . ?
N1 C17A 1.275(9) . ?
N1 C15A 1.491(7) . ?
N1 C17B 1.45(2) . ?
N1 C15B 1.260(14) . ?
N2 C5 1.386(3) . ?
N2 C8 1.407(3) . ?
N2 C7 1.448(3) . ?
C1 C2 1.403(3) . ?
C1 C6 1.383(3) . ?
C2 C3 1.395(3) . ?
C6 H6 0.9500 . ?
C6 C5 1.401(3) . ?
C5 C4 1.409(3) . ?
C12 H12 1.0000 . ?
C12 C14 1.526(3) . ?
C12 C13 1.531(4) . ?
C3 H3 0.9500 . ?
C3 C4 1.387(3) . ?
C8 H8A 0.9800 . ?
C8 H8B 0.9800 . ?
C8 H8C 0.9800 . ?
C9 H9 1.0000 . ?
C9 C10 1.527(4) . ?
C9 C11 1.540(3) . ?
C10 H10A 0.9800 . ?
C10 H10B 0.9800 . ?
C10 H10C 0.9800 . ?
C7 H7A 0.9800 . ?
C7 H7B 0.9800 . ?
C7 H7C 0.9800 . ?
C4 H4 0.9500 . ?
C14 H14A 0.95(4) . ?
C14 H14B 1.02(4) . ?
C14 H14C 1.00(3) . ?
C11 H11A 0.9800 . ?
C11 H11B 0.9800 . ?
C11 H11C 0.9800 . ?
C13 H13A 0.9800 . ?
C13 H13B 0.9800 . ?
C13 H13C 0.9800 . ?
C17A H17A 0.9500 . ?
C17A C18A 1.449(10) . ?
C16A H16A 0.9800 . ?
C16A H16B 0.9800 . ?
C16A H16C 0.9800 . ?
C16A C15A 1.511(8) . ?
C15A H15A 0.9900 . ?
C15A H15B 0.9900 . ?
C18A H18A 0.9800 . ?
C18A H18B 0.9800 . ?
C18A H18C 0.9800 . ?
C18B H18D 0.9800 . ?
C18B H18E 0.9800 . ?
C18B H18F 0.9800 . ?
C18B C17B 1.499(19) . ?
C17B H17B 0.9900 . ?
C17B H17C 0.9900 . ?
C15B H15C 0.9500 . ?
C15B C16B 1.444(18) . ?
C16B H16D 0.9800 . ?
C16B H16E 0.9800 . ?
C16B H16F 0.9800 . ?

loop_
_geom_torsion_atom_site_label_1
_geom_torsion_atom_site_label_2
_geom_torsion_atom_site_label_3
_geom_torsion_atom_site_label_4
_geom_torsion
_geom_torsion_site_symmetry_1
_geom_torsion_site_symmetry_2
_geom_torsion_site_symmetry_3
_geom_torsion_site_symmetry_4
_geom_torsion_publ_flag
Ni1 P1 O1 C1 -16.63(14) . . . . ?
Ni1 P1 C12 C14 -74.6(2) . . . . ?
Ni1 P1 C12 C13 50.4(2) . . . . ?
Ni1 P1 C9 C10 -38.79(18) . . . . ?
Ni1 P1 C9 C11 -163.73(17) . . . . ?
Ni1 N1 C17A C18A -5.2(12) . . . . ?
Ni1 N1 C15A C16A 67.5(7) . . . . ?
Ni1 N1 C17B C18B -62.8(18) . . . . ?
Ni1 N1 C15B C16B -5(3) . . . . ?
Ni1 C2 C3 C4 -177.1(2) . . . . ?
P1 O1 C1 C2 12.2(2) . . . . ?
P1 O1 C1 C6 -166.57(15) . . . . ?
O1 P1 C12 C14 168.2(2) . . . . ?
O1 P1 C12 C13 -66.81(19) . . . . ?
O1 P1 C9 C10 77.97(17) . . . . ?
O1 P1 C9 C11 -47.0(2) . . . . ?
O1 C1 C2 Ni1 -0.9(3) . . . . ?
O1 C1 C2 C3 -177.6(2) . . . . ?
O1 C1 C6 C5 177.69(18) . . . . ?
N2 C5 C4 C3 178.8(3) . . . . ?
C1 C2 C3 C4 -0.7(4) . . . . ?
C1 C6 C5 N2 -178.5(2) . . . . ?
C1 C6 C5 C4 0.5(3) . . . . ?
C2 C1 C6 C5 -0.9(3) . . . . ?
C2 C3 C4 C5 0.3(4) . . . . ?
C6 C1 C2 Ni1 177.67(17) . . . . ?
C6 C1 C2 C3 1.0(3) . . . . ?
C6 C5 C4 C3 -0.2(4) . . . . ?
C12 P1 O1 C1 109.08(15) . . . . ?
C12 P1 C9 C10 -176.17(16) . . . . ?
C12 P1 C9 C11 58.9(2) . . . . ?
C8 N2 C5 C6 -0.6(4) . . . . ?
C8 N2 C5 C4 -179.6(3) . . . . ?
C9 P1 O1 C1 -140.70(15) . . . . ?
C9 P1 C12 C14 61.9(2) . . . . ?
C9 P1 C12 C13 -173.04(18) . . . . ?
C7 N2 C5 C6 170.8(2) . . . . ?
C7 N2 C5 C4 -8.1(4) . . . . ?
C17A N1 C15A C16A -120.7(9) . . . . ?
C15A N1 C17A C18A -175.7(9) . . . . ?
C17B N1 C15B C16B 175(2) . . . . ?
C15B N1 C17B C18B 117(2) . . . . ?
